data_7226275
loop_
_publ_author_name
'Sun, Yantao'
'Cui, Zili'
'Chen, Lichuan'
'Lu, Xiaofeng'
'Wu, Yuewei'
'Zhang, Haoli'
'Shao, Xiangfeng'

_publ_section_title
;
 Aryl-Fused Tetrathianaphthalene (TTN): Synthesis, Structures, Properties,
 and Cocrystals with Fullerenes
;
_journal_name_full 'RSC Adv.'
_journal_paper_doi 10.1039/C6RA18945H
_journal_year 2016
_chemical_formula_moiety 'C14 H8 S4'
_chemical_formula_sum 'C14 H8 S4'
_chemical_formula_weight 304.44
_chemical_melting_point 522
_chemical_name_common TTN1
_chemical_name_systematic
;
TTN1
;
_space_group_IT_number 13
_symmetry_cell_setting monoclinic
_symmetry_space_group_name_Hall '-P 2yac'
_symmetry_space_group_name_H-M 'P 1 2/n 1'
_atom_sites_solution_hydrogens geom
_atom_sites_solution_primary direct
_atom_sites_solution_secondary difmap
_audit_creation_method SHELXL-97
_audit_update_record
;
2016-07-13 deposited with the CCDC.
2016-08-15 downloaded from the CCDC.
;
_cell_angle_alpha 90.00
_cell_angle_beta 106.345(12)
_cell_angle_gamma 90.00
_cell_formula_units_Z 2
_cell_length_a 7.4504(9)
_cell_length_b 8.4459(9)
_cell_length_c 10.8382(13)
_cell_measurement_reflns_used 608
_cell_measurement_temperature 293(2)
_cell_measurement_theta_max 25.532
_cell_measurement_theta_min 3.739
_cell_volume 654.43(14)
_computing_cell_refinement
;
CrysAlisPro, Agilent Technologies,
Version 1.171.36.28 (release 01-02-2013 CrysAlis171 .NET)
(compiled Feb  1 2013,16:14:44)
;
_computing_data_collection
;
CrysAlisPro, Agilent Technologies,
Version 1.171.36.28 (release 01-02-2013 CrysAlis171 .NET)
(compiled Feb  1 2013,16:14:44)
;
_computing_data_reduction
;
CrysAlisPro, Agilent Technologies,
Version 1.171.36.28 (release 01-02-2013 CrysAlis171 .NET)
(compiled Feb  1 2013,16:14:44)
;
_computing_molecular_graphics Ortep3
_computing_publication_material Ortep3
_computing_structure_refinement 'SHELXL-97 (Sheldrick, 1997)'
_computing_structure_solution SIR2004
_diffrn_ambient_temperature 293(2)
_diffrn_detector_area_resol_mean 16.0733
_diffrn_measured_fraction_theta_full 0.889
_diffrn_measured_fraction_theta_max 0.889
_diffrn_measurement_device_type 'SuperNova, Dual, Cu at zero, Eos'
_diffrn_measurement_method '\w scans'
_diffrn_radiation_monochromator mirror
_diffrn_radiation_source 'SuperNova (Mo) X-ray Source'
_diffrn_radiation_type MoK\a
_diffrn_radiation_wavelength 0.71073
_diffrn_reflns_av_R_equivalents 0.0451
_diffrn_reflns_av_sigmaI/netI 0.0714
_diffrn_reflns_limit_h_max 9
_diffrn_reflns_limit_h_min -9
_diffrn_reflns_limit_k_max 11
_diffrn_reflns_limit_k_min -9
_diffrn_reflns_limit_l_max 14
_diffrn_reflns_limit_l_min -10
_diffrn_reflns_number 2580
_diffrn_reflns_theta_full 28.58
_diffrn_reflns_theta_max 28.58
_diffrn_reflns_theta_min 2.97
_exptl_absorpt_coefficient_mu 0.701
_exptl_absorpt_correction_T_max 1.0000
_exptl_absorpt_correction_T_min 0.54589
_exptl_absorpt_correction_type multi-scan
_exptl_absorpt_process_details
;
CrysAlisPro, Agilent Technologies,
Version 1.171.36.28 (release 01-02-2013 CrysAlis171 .NET)
(compiled Feb  1 2013,16:14:44)
Empirical absorption correction using spherical harmonics,
 implemented in SCALE3 ABSPACK scaling algorithm.
;
_exptl_crystal_colour white
_exptl_crystal_density_diffrn 1.545
_exptl_crystal_density_method 'not measured'
_exptl_crystal_description block
_exptl_crystal_F_000 312
_exptl_crystal_size_max 0.37
_exptl_crystal_size_mid 0.34
_exptl_crystal_size_min 0.23
_refine_diff_density_max 0.340
_refine_diff_density_min -0.313
_refine_diff_density_rms 0.075
_refine_ls_extinction_method none
_refine_ls_goodness_of_fit_ref 1.076
_refine_ls_hydrogen_treatment constr
_refine_ls_matrix_type full
_refine_ls_number_parameters 82
_refine_ls_number_reflns 1484
_refine_ls_number_restraints 0
_refine_ls_restrained_S_all 1.076
_refine_ls_R_factor_all 0.0805
_refine_ls_R_factor_gt 0.0505
_refine_ls_shift/su_max 0.000
_refine_ls_shift/su_mean 0.000
_refine_ls_structure_factor_coef Fsqd
_refine_ls_weighting_details 'calc w=1/[\s^2^(Fo^2^)+(0.0450P)^2^+0.0101P] where P=(Fo^2^+2Fc^2^)/3'
_refine_ls_weighting_scheme calc
_refine_ls_wR_factor_gt 0.1097
_refine_ls_wR_factor_ref 0.1433
_reflns_number_gt 959
_reflns_number_total 1484
_reflns_threshold_expression >2sigma(I)
_cod_data_source_file c6ra18945h2.cif
_cod_data_source_block TTN1
_cod_original_cell_volume 654.43(13)
_cod_original_sg_symbol_H-M P2/n
_cod_database_code 7226275

loop_
_symmetry_equiv_pos_as_xyz
'x, y, z'
'-x+1/2, y, -z+1/2'
'-x, -y, -z'
'x-1/2, -y, z-1/2'

loop_
_atom_site_label
_atom_site_type_symbol
_atom_site_fract_x
_atom_site_fract_y
_atom_site_fract_z
_atom_site_U_iso_or_equiv
_atom_site_adp_type
_atom_site_occupancy
_atom_site_symmetry_multiplicity
_atom_site_calc_flag
_atom_site_refinement_flags
S1 S 0.65170(13) 0.27605(11) 0.01795(10) 0.0549(3) Uani 1 1 d .
S2 S 0.44203(13) 0.43175(11) 0.18011(9) 0.0532(3) Uani 1 1 d .
C6 C 0.4742(5) 0.9098(5) 0.1942(5) 0.0661(12) Uani 1 1 d .
H6 H 0.4505 0.9945 0.1370 0.079 Uiso 1 1 calc R
C4 C 0.5781(6) 0.8116(7) 0.4101(5) 0.0787(14) Uani 1 1 d .
H4 H 0.6203 0.8312 0.4980 0.094 Uiso 1 1 calc R
C7 C 0.4446(5) 0.7558(4) 0.1496(4) 0.0503(9) Uani 1 1 d .
C3 C 0.5549(5) 0.6582(6) 0.3666(4) 0.0648(12) Uani 1 1 d .
H3 H 0.5866 0.5742 0.4241 0.078 Uiso 1 1 calc R
C5 C 0.5402(6) 0.9357(6) 0.3262(5) 0.0823(16) Uani 1 1 d .
H5 H 0.5587 1.0387 0.3575 0.099 Uiso 1 1 calc R
C1 C 0.5195(4) 0.4395(3) 0.0414(3) 0.0422(8) Uani 1 1 d .
C2 C 0.4830(4) 0.6301(4) 0.2347(4) 0.0472(9) Uani 1 1 d .

loop_
_atom_site_aniso_label
_atom_site_aniso_U_11
_atom_site_aniso_U_22
_atom_site_aniso_U_33
_atom_site_aniso_U_23
_atom_site_aniso_U_13
_atom_site_aniso_U_12
S1 0.0623(7) 0.0501(6) 0.0523(6) 0.0038(5) 0.0159(5) 0.0172(4)
S2 0.0659(7) 0.0531(6) 0.0459(6) 0.0047(4) 0.0243(5) 0.0023(5)
C6 0.060(2) 0.055(2) 0.093(4) -0.018(2) 0.038(2) -0.0070(19)
C4 0.051(2) 0.120(4) 0.066(3) -0.046(3) 0.018(2) -0.005(3)
C7 0.0418(19) 0.055(2) 0.057(2) -0.0123(19) 0.0185(16) -0.0014(16)
C3 0.046(2) 0.100(3) 0.050(2) -0.012(2) 0.0169(17) 0.009(2)
C5 0.063(3) 0.087(4) 0.106(4) -0.047(3) 0.038(3) -0.020(3)
C1 0.0435(17) 0.0417(19) 0.0424(19) -0.0027(15) 0.0136(15) 0.0050(14)
C2 0.0400(18) 0.060(2) 0.045(2) -0.0081(19) 0.0175(15) -0.0010(17)

loop_
_atom_type_symbol
_atom_type_description
_atom_type_scat_dispersion_real
_atom_type_scat_dispersion_imag
_atom_type_scat_source
C C 0.0033 0.0016 'International Tables Vol C Tables 4.2.6.8 and 6.1.1.4'
H H 0.0000 0.0000 'International Tables Vol C Tables 4.2.6.8 and 6.1.1.4'
S S 0.1246 0.1234 'International Tables Vol C Tables 4.2.6.8 and 6.1.1.4'

loop_
_geom_angle_atom_site_label_1
_geom_angle_atom_site_label_2
_geom_angle_atom_site_label_3
_geom_angle
_geom_angle_site_symmetry_1
_geom_angle_site_symmetry_3
C1 S1 C7 100.69(17) . 3_665
C1 S2 C2 100.56(15) . .
C7 C6 C5 118.8(5) . .
C7 C6 H6 120.6 . .
C5 C6 H6 120.6 . .
C5 C4 C3 120.9(4) . .
C5 C4 H4 119.5 . .
C3 C4 H4 119.5 . .
C2 C7 C6 120.4(4) . .
C2 C7 S1 121.0(3) . 3_665
C6 C7 S1 118.6(4) . 3_665
C4 C3 C2 119.1(5) . .
C4 C3 H3 120.4 . .
C2 C3 H3 120.4 . .
C4 C5 C6 120.7(4) . .
C4 C5 H5 119.6 . .
C6 C5 H5 119.6 . .
C1 C1 S1 121.9(3) 3_665 .
C1 C1 S2 122.8(3) 3_665 .
S1 C1 S2 115.30(18) . .
C7 C2 C3 119.9(4) . .
C7 C2 S2 121.2(3) . .
C3 C2 S2 118.8(3) . .

loop_
_geom_bond_atom_site_label_1
_geom_bond_atom_site_label_2
_geom_bond_distance
_geom_bond_site_symmetry_2
S1 C1 1.756(3) .
S1 C7 1.775(4) 3_665
S2 C1 1.757(3) .
S2 C2 1.774(4) .
C6 C7 1.384(5) .
C6 C5 1.393(6) .
C6 H6 0.9300 .
C4 C5 1.364(7) .
C4 C3 1.372(6) .
C4 H4 0.9300 .
C7 C2 1.383(5) .
C7 S1 1.775(4) 3_665
C3 C2 1.398(5) .
C3 H3 0.9300 .
C5 H5 0.9300 .
C1 C1 1.337(6) 3_665

loop_
_geom_torsion_atom_site_label_1
_geom_torsion_atom_site_label_2
_geom_torsion_atom_site_label_3
_geom_torsion_atom_site_label_4
_geom_torsion
_geom_torsion_site_symmetry_1
_geom_torsion_site_symmetry_4
C5 C6 C7 C2 -1.1(5) . .
C5 C6 C7 S1 176.6(3) . 3_665
C5 C4 C3 C2 -3.0(6) . .
C3 C4 C5 C6 1.0(6) . .
C7 C6 C5 C4 1.1(6) . .
C7 S1 C1 C1 -42.2(4) 3_665 3_665
C7 S1 C1 S2 137.5(2) 3_665 .
C2 S2 C1 C1 -42.2(4) . 3_665
C2 S2 C1 S1 138.1(2) . .
C6 C7 C2 C3 -1.0(5) . .
S1 C7 C2 C3 -178.6(3) 3_665 .
C6 C7 C2 S2 178.8(3) . .
S1 C7 C2 S2 1.2(4) 3_665 .
C4 C3 C2 C7 3.0(5) . .
C4 C3 C2 S2 -176.8(3) . .
C1 S2 C2 C7 40.6(3) . .
C1 S2 C2 C3 -139.6(3) . .
